data_9017713
loop_
_publ_author_name
'Pieczka, A.'
'Hawthorne, F. C.'
'Ball, N.'
'Abdu, Y.'
'Golebiowska, B.'
'Wlodek, A.'
'Zukrowski, J.'

_publ_section_title
;
 Graftonite-(Mn), ideally M1MnM2,M3Fe2(PO4)2, and graftonite-(Ca),
 ideally M1CaM2,M3Fe2(PO4)2, two new minerals of the graftonite group from Poland
;
_journal_name_full 'Mineralogical Magazine'
_journal_page_first 1307
_journal_page_last 1322
_journal_volume 82
_journal_year 2018
_chemical_compound_source 'type sample from phosphate pegmatites from Lutomia, Poland'
_chemical_formula_sum 'Ca0.3 Fe1.34 Mg0.06 Mn1.3 O8 P2'
_chemical_name_mineral Graftonite-(Mn)
_space_group_IT_number 14
_space_group_name_Hall '-P 2ybc'
_space_group_name_H-M_alt 'P 1 21/c 1'
_symmetry_space_group_name_H-M 'P 1 21/c 1'
_cell_angle_alpha 90
_cell_angle_beta 99.23
_cell_angle_gamma 90
_cell_length_a 8.811
_cell_length_b 11.494
_cell_length_c 6.138
_cell_formula_units_Z 4
_cell_volume 613.569
_database_code_amcsd 0020876
_exptl_crystal_density_diffrn 3.785
_cod_data_source_file inputs/fixed/downloads/18/18620.cif
_cod_data_source_block 18620
_cod_original_formula_sum 'Mn1.3 Ca.3 Fe1.34 Mg.06 P2 O8'
_cod_database_code 9017713

loop_
_space_group_symop_operation_xyz
x,y,z
x,1/2-y,1/2+z
-x,1/2+y,1/2-z
-x,-y,-z

loop_
_atom_site_aniso_label
_atom_site_aniso_U_11
_atom_site_aniso_U_22
_atom_site_aniso_U_33
_atom_site_aniso_U_12
_atom_site_aniso_U_13
_atom_site_aniso_U_23
Mn2+M1 0.02026 0.01344 0.02277 0.00131 -0.00343 -0.00414
CaM1 0.02026 0.01344 0.02277 0.00131 -0.00343 -0.00414
Fe2+M2 0.02119 0.03430 0.00704 0.00886 0.00217 0.00013
Mn2+M2 0.02119 0.03430 0.00704 0.00886 0.00217 0.00013
MgM2 0.02119 0.03430 0.00704 0.00886 0.00217 0.00013
Fe2+M3 0.01398 0.01189 0.01003 0.00197 0.00129 0.00016
Mn2+M3 0.01398 0.01189 0.01003 0.00197 0.00129 0.00016
P1 0.00860 0.01000 0.00850 -0.00107 0.00188 -0.00067
P2 0.00860 0.01020 0.00640 0.00102 0.00171 0.00013
O1 0.01860 0.01340 0.01100 0.00070 0.00240 -0.00330
O2 0.01300 0.01490 0.01250 0.00540 0.00310 0.00170
O3 0.01380 0.03000 0.02230 0.00580 0.00590 -0.00720
O4 0.01440 0.01710 0.00850 -0.00180 0.00490 0.00080
O5 0.02210 0.02020 0.01250 -0.01300 0.00460 -0.00080
O6 0.01020 0.02000 0.00730 0.00160 0.00010 -0.00020
O7 0.02750 0.01420 0.01290 -0.00490 -0.00240 0.00510
O8 0.01210 0.01070 0.01290 -0.00110 0.00130 0.00000

loop_
_atom_site_label
_atom_site_fract_x
_atom_site_fract_y
_atom_site_fract_z
_atom_site_occupancy
_atom_site_U_iso_or_equiv
Mn2+M1 0.94506 0.11902 0.84012 0.70000 0.01958
CaM1 0.94506 0.11902 0.84012 0.30000 0.01958
Fe2+M2 0.71753 0.07905 0.32823 0.67000 0.02086
Mn2+M2 0.71753 0.07905 0.32823 0.27000 0.02086
MgM2 0.71753 0.07905 0.32823 0.06000 0.02086
Fe2+M3 0.36281 0.19156 0.12765 0.67000 0.01203
Mn2+M3 0.36281 0.19156 0.12765 0.33000 0.01203
P1 0.09333 0.13552 0.39525 1.00000 0.00896
P2 0.60376 0.08846 0.80663 1.00000 0.00837
O1 0.07757 0.06816 0.17710 1.00000 0.01430
O2 0.47686 0.17678 0.82980 1.00000 0.01330
O3 0.94190 0.19814 0.41620 1.00000 0.02170
O4 0.69379 0.12658 0.62480 1.00000 0.01300
O5 0.21900 0.22755 0.38120 1.00000 0.01810
O6 0.72647 0.08814 0.01520 1.00000 0.01260
O7 0.13700 0.06060 0.59990 1.00000 0.01880
O8 0.53395 -0.03486 0.76190 1.00000 0.01200

loop_
_cod_related_entry_id
_cod_related_entry_database
_cod_related_entry_code
1 AMCSD 0020876
